data_4123541
loop_
_publ_author_name
'Zhang, Lei'
'Liu, Honglei'
'Qiao, Guanyu'
'Hou, Zhanfeng'
'Liu, Yang'
'Xiao, Yumei'
'Guo, Hongchao'

_publ_section_title
;
 Phosphine-Catalyzed Highly Enantioselective [3 + 3] Cycloaddition of
 Morita-Baylis-Hillman Carbonates with C,N-Cyclic Azomethine Imines.
;
_journal_name_full 'Journal of the American Chemical Society'
_journal_page_first 150327094845007
_journal_paper_doi 10.1021/jacs.5b01138
_journal_year 2015
_chemical_absolute_configuration ad
_chemical_formula_moiety 'C27 H24 Cl2 N2 O4 S'
_chemical_formula_sum 'C27 H24 Cl2 N2 O4 S'
_chemical_formula_weight 543.44
_chemical_name_systematic
;
 ?
;
_space_group_crystal_system monoclinic
_space_group_IT_number 4
_space_group_name_Hall 'P 2yb'
_space_group_name_H-M_alt 'P 1 21 1'
_symmetry_space_group_name_Hall 'P 2yb'
_symmetry_space_group_name_H-M 'P 1 21 1'
_atom_sites_solution_hydrogens mixed
_audit_creation_date 2014-12-30
_audit_creation_method
;
Olex2 1.2
(compiled 2013.12.10 svn.r2850 for OlexSys, GUI svn.r4736)
;
_cell_angle_alpha 90
_cell_angle_beta 108.349(3)
_cell_angle_gamma 90
_cell_formula_units_Z 4
_cell_length_a 12.181(3)
_cell_length_b 11.497(3)
_cell_length_c 19.231(5)
_cell_measurement_reflns_used 8737
_cell_measurement_temperature 173.1500
_cell_measurement_theta_max 27.4715
_cell_measurement_theta_min 1.1156
_cell_volume 2556.3(11)
_computing_cell_refinement 'CrystalClear (Rigaku Inc., 2007)'
_computing_data_collection 'CrystalClear (Rigaku Inc., 2007)'
_computing_data_reduction 'CrystalClear (Rigaku Inc., 2007)'
_computing_molecular_graphics 'Olex2 (Dolomanov et al., 2009)'
_computing_publication_material 'Olex2 (Dolomanov et al., 2009)'
_computing_structure_refinement 'SHELXL (Sheldrick, 2013)'
_computing_structure_solution
;
'SHELXS (Sheldrick, 2013)'
;
_diffrn_ambient_temperature 173.1500
_diffrn_detector_area_resol_mean 28.5714
_diffrn_measured_fraction_theta_full 0.994
_diffrn_measured_fraction_theta_max 0.991
_diffrn_measurement_device
;
Saturn724+ (2x2 bin mode)
;
_diffrn_measurement_device_details
;
AFC10: Fixed Chi 2 circle
;
_diffrn_measurement_device_type 'Saturn724+ CCD'
_diffrn_measurement_method '\w scans at fixed \c = 45\%'
_diffrn_orient_matrix_type d*Trek
_diffrn_orient_matrix_UB_11 -0.0496
_diffrn_orient_matrix_UB_12 0.0696
_diffrn_orient_matrix_UB_13 -0.0135
_diffrn_orient_matrix_UB_21 -0.0072
_diffrn_orient_matrix_UB_22 -0.0214
_diffrn_orient_matrix_UB_23 -0.0840
_diffrn_orient_matrix_UB_31 -0.0523
_diffrn_orient_matrix_UB_32 -0.0143
_diffrn_orient_matrix_UB_33 0.0081
_diffrn_radiation_detector CCD
_diffrn_radiation_monochromator 'Graphite Monochromator'
_diffrn_radiation_type MoK\a
_diffrn_radiation_wavelength 0.71073
_diffrn_reflns_av_R_equivalents 0.0298
_diffrn_reflns_av_unetI/netI 0.0328
_diffrn_reflns_Laue_measured_fraction_full 0.994
_diffrn_reflns_Laue_measured_fraction_max 0.991
_diffrn_reflns_limit_h_max 15
_diffrn_reflns_limit_h_min -15
_diffrn_reflns_limit_k_max 14
_diffrn_reflns_limit_k_min -14
_diffrn_reflns_limit_l_max 24
_diffrn_reflns_limit_l_min -24
_diffrn_reflns_number 28034
_diffrn_reflns_point_group_measured_fraction_full 0.948
_diffrn_reflns_point_group_measured_fraction_max 0.932
_diffrn_reflns_theta_full 26.000
_diffrn_reflns_theta_max 27.505
_diffrn_reflns_theta_min 1.116
_diffrn_source 'Sealed Tube'
_diffrn_source_current 30.0000
_diffrn_source_power 1.5000
_diffrn_source_voltage 50.0000
_exptl_absorpt_coefficient_mu 0.373
_exptl_absorpt_correction_T_max 1.0000
_exptl_absorpt_correction_T_min 0.8636
_exptl_absorpt_correction_type multi-scan
_exptl_absorpt_process_details 'CrystalClear (Rigaku Inc., 2007)'
_exptl_crystal_colour Colorless
_exptl_crystal_density_diffrn 1.412
_exptl_crystal_description block
_exptl_crystal_F_000 1128
_exptl_crystal_size_max 0.37
_exptl_crystal_size_mid 0.25
_exptl_crystal_size_min 0.23
_refine_diff_density_max 0.239
_refine_diff_density_min -0.282
_refine_diff_density_rms 0.038
_refine_ls_abs_structure_details
;
 Flack x determined using 4488 quotients [(I+)-(I-)]/[(I+)+(I-)]
 (Parsons and Flack (2004), Acta Cryst. A60, s61).
;
_refine_ls_abs_structure_Flack -0.019(17)
_refine_ls_extinction_method none
_refine_ls_goodness_of_fit_ref 1.070
_refine_ls_hydrogen_treatment constr
_refine_ls_matrix_type full
_refine_ls_number_parameters 690
_refine_ls_number_reflns 10918
_refine_ls_number_restraints 143
_refine_ls_restrained_S_all 1.068
_refine_ls_R_factor_all 0.0334
_refine_ls_R_factor_gt 0.0326
_refine_ls_shift/su_max 0.001
_refine_ls_shift/su_mean 0.000
_refine_ls_structure_factor_coef Fsqd
_refine_ls_weighting_details 'w=1/[\s^2^(Fo^2^)+(0.0294P)^2^+0.6326P] where P=(Fo^2^+2Fc^2^)/3'
_refine_ls_weighting_scheme calc
_refine_ls_wR_factor_gt 0.0723
_refine_ls_wR_factor_ref 0.0729
_reflns_Friedel_coverage 0.792
_reflns_Friedel_fraction_full 0.897
_reflns_Friedel_fraction_max 0.868
_reflns_number_gt 10735
_reflns_number_total 10918
_reflns_threshold_expression 'I > 2\s(I)'
_cod_data_source_file ja5b01138_si_002.cif
_cod_data_source_block sa3823
_cod_original_cell_volume 2556.4(11)
_cod_database_code 4123541
_shelxl_version_number 2013-4
_shelx_space_group_comment
;
The symmetry employed for this shelxl refinement is uniquely defined
by the following loop, which should always be used as a source of
symmetry information in preference to the above space-group names.
They are only intended as comments.
;
_diffrn_number_total 6111
_olex2_refinement_description
;
1. Fixed Uiso
 At 1.2 times of:
  All C(H) groups, All C(H,H) groups
 At 1.5 times of:
  All C(H,H,H) groups
2. Restrained distances
 C23B-C22A = C24B-C23B = C25B-C24B = C26A-C25B
 1.39 with sigma of 0.01
3. Uiso/Uaniso restraints and constraints
C23A \\sim C24A \\sim C25A \\sim C27A \\sim C25B \\sim C24B \\sim C23B \\sim
C27B: within 1.7A with sigma of 0.02 and sigma for terminal atoms of 0.04
Uanis(C27A) \\sim Ueq, Uanis(C27B) \\sim Ueq, Uanis(C24B) \\sim Ueq,
Uanis(C24A) \\sim Ueq, Uanis(C25B) \\sim Ueq, Uanis(C25A) \\sim Ueq,
Uanis(C23A) \\sim Ueq, Uanis(C23B) \\sim Ueq: with sigma of 0.01 and sigma for
terminal atoms of 0.02
4. Others
 Sof(H22B)=Sof(H26B)=Sof(C25B)=Sof(H25B)=Sof(C24B)=Sof(C23B)=Sof(H23B)=
 Sof(C27B)=Sof(H27D)=Sof(H27E)=Sof(H27F)=1-FVAR(1)
 Sof(H22A)=Sof(C23A)=Sof(H23A)=Sof(C24A)=Sof(C25A)=Sof(H25A)=Sof(H26A)=
 Sof(C27A)=Sof(H27A)=Sof(H27B)=Sof(H27C)=FVAR(1)
5.a Riding coordinates:
 C27B(H27D,H27E,H27F)
5.b Ternary CH refined with riding coordinates:
 C1A(H1A), C2A(H2A), C1(H1), C2(H2)
5.c Secondary CH2 refined with riding coordinates:
 C5A(H5AA,H5AB), C6A(H6AA,H6AB), C5(H5A,H5B), C6(H6A,H6B)
5.d Aromatic/amide H refined with riding coordinates:
 C4A(H4A), C8A(H8A), C9A(H9A), C10A(H10A), C11A(H11A), C14A(H14A), C16A(H16A),
 C18A(H18A), C22A(H22A), C22A(H22B), C23A(H23A), C25A(H25A), C26A(H26A),
 C26A(H26B), C4(H4), C8(H8), C9(H9), C10(H10), C11(H11), C14(H14), C16(H16),
 C18(H18), C22(H22), C23(H23), C25(H25), C26(H26), C25B(H25B), C23B(H23B)
5.e Idealised Me refined as rotating group:
 C20A(H20A,H20B,H20C), C27A(H27A,H27B,H27C), C20(H20D,H20E,H20F), C27(H27G,
 H27H,H27I)
;

loop_
_space_group_symop_operation_xyz
'x, y, z'
'-x, y+1/2, -z'

loop_
_atom_site_label
_atom_site_type_symbol
_atom_site_fract_x
_atom_site_fract_y
_atom_site_fract_z
_atom_site_U_iso_or_equiv
_atom_site_adp_type
_atom_site_occupancy
_atom_site_site_symmetry_order
_atom_site_calc_flag
_atom_site_refinement_flags_posn
_atom_site_refinement_flags_adp
_atom_site_refinement_flags_occupancy
_atom_site_disorder_assembly
_atom_site_disorder_group
Cl1A Cl 0.66056(6) 0.70587(6) 0.53201(4) 0.03222(15) Uani 1 1 d . . . . .
Cl2A Cl 0.36674(6) 0.41629(8) 0.60318(5) 0.0449(2) Uani 1 1 d . . . . .
S1A S 0.80071(8) 0.07920(6) 0.86092(4) 0.03538(18) Uani 1 1 d . . . . .
O1A O 0.69641(19) 0.10527(19) 0.57443(12) 0.0361(5) Uani 1 1 d . . . . .
O2A O 0.80139(17) 0.26057(18) 0.56249(10) 0.0278(4) Uani 1 1 d . . . . .
O3A O 0.8767(2) 0.0945(2) 0.93324(12) 0.0456(6) Uani 1 1 d . . . . .
O4A O 0.7778(3) -0.0334(2) 0.82844(14) 0.0524(7) Uani 1 1 d . . . . .
N1A N 0.8560(2) 0.1532(2) 0.80440(13) 0.0266(5) Uani 1 1 d . . . . .
N2A N 0.89207(19) 0.2676(2) 0.82983(12) 0.0242(5) Uani 1 1 d . . . . .
C1A C 0.8195(2) 0.3580(2) 0.78330(14) 0.0212(5) Uani 1 1 d . . . . .
H1A H 0.7411 0.3489 0.7862 0.025 Uiso 1 1 calc R . . . .
C2A C 0.8116(2) 0.3459(2) 0.70107(14) 0.0203(5) Uani 1 1 d . . . . .
H2A H 0.8835 0.3743 0.6945 0.024 Uiso 1 1 calc R . . . .
C3A C 0.7961(2) 0.2188(2) 0.67997(14) 0.0217(5) Uani 1 1 d . . . . .
C4A C 0.8100(2) 0.1336(2) 0.72879(15) 0.0251(6) Uani 1 1 d . . . . .
H4A H 0.7885 0.0584 0.7122 0.030 Uiso 1 1 calc R . . . .
C5A C 1.0162(2) 0.2820(3) 0.83882(16) 0.0296(6) Uani 1 1 d . . . . .
H5AA H 1.0276 0.2886 0.7913 0.036 Uiso 1 1 calc R . . . .
H5AB H 1.0594 0.2152 0.8640 0.036 Uiso 1 1 calc R . . . .
C6A C 1.0575(2) 0.3909(3) 0.88302(16) 0.0319(6) Uani 1 1 d . . . . .
H6AA H 1.0671 0.3746 0.9341 0.038 Uiso 1 1 calc R . . . .
H6AB H 1.1327 0.4120 0.8795 0.038 Uiso 1 1 calc R . . . .
C7A C 0.9769(2) 0.4929(2) 0.85879(14) 0.0249(5) Uani 1 1 d . . . . .
C8A C 1.0133(3) 0.6042(3) 0.88477(15) 0.0306(6) Uani 1 1 d . . . . .
H8A H 1.0893 0.6157 0.9142 0.037 Uiso 1 1 calc R . . . .
C9A C 0.9382(3) 0.6977(3) 0.86746(15) 0.0331(6) Uani 1 1 d . . . . .
H9A H 0.9639 0.7715 0.8851 0.040 Uiso 1 1 calc R . . . .
C10A C 0.8249(3) 0.6817(3) 0.82393(16) 0.0329(6) Uani 1 1 d . . . . .
H10A H 0.7742 0.7444 0.8119 0.040 Uiso 1 1 calc R . . . .
C11A C 0.7876(2) 0.5714(2) 0.79839(15) 0.0279(6) Uani 1 1 d . . . . .
H11A H 0.7109 0.5604 0.7701 0.033 Uiso 1 1 calc R . . . .
C12A C 0.8626(2) 0.4763(2) 0.81409(14) 0.0221(5) Uani 1 1 d . . . . .
C13A C 0.7110(2) 0.4169(2) 0.65365(14) 0.0209(5) Uani 1 1 d . . . . .
C14A C 0.7301(2) 0.5162(2) 0.61754(14) 0.0217(5) Uani 1 1 d . . . . .
H14A H 0.8050 0.5383 0.6207 0.026 Uiso 1 1 calc R . . . .
C15A C 0.6364(2) 0.5817(2) 0.57690(14) 0.0250(5) Uani 1 1 d . . . . .
C16A C 0.5236(2) 0.5523(3) 0.57085(15) 0.0283(6) Uani 1 1 d . . . . .
H16A H 0.4615 0.5968 0.5432 0.034 Uiso 1 1 calc R . . . .
C17A C 0.5073(2) 0.4540(3) 0.60767(16) 0.0286(6) Uani 1 1 d . . . . .
C18A C 0.5983(2) 0.3853(2) 0.64844(15) 0.0248(5) Uani 1 1 d . . . . .
H18A H 0.5843 0.3190 0.6720 0.030 Uiso 1 1 calc R . . . .
C19A C 0.7581(2) 0.1864(2) 0.60134(14) 0.0227(5) Uani 1 1 d . . . . .
C20A C 0.7601(3) 0.2449(3) 0.48392(15) 0.0365(7) Uani 1 1 d . . . . .
H20A H 0.7649 0.1642 0.4725 0.055 Uiso 1 1 calc GR . . . .
H20B H 0.8068 0.2900 0.4620 0.055 Uiso 1 1 calc GR . . . .
H20C H 0.6811 0.2703 0.4651 0.055 Uiso 1 1 calc GR . . . .
C21A C 0.6711(3) 0.1509(3) 0.85266(16) 0.0328(6) Uani 1 1 d . . . . .
C22A C 0.6644(3) 0.2334(3) 0.90361(18) 0.0421(8) Uani 1 1 d D . . . .
H22A H 0.7302 0.2544 0.9416 0.051 Uiso 0.61(3) 1 calc R . P A 1
H22B H 0.7213 0.2368 0.9491 0.051 Uiso 0.39(3) 1 calc R . P A 2
C23A C 0.5592(9) 0.2842(12) 0.8975(8) 0.046(3) Uani 0.61(3) 1 d . U P A 1
H23A H 0.5507 0.3331 0.9340 0.055 Uiso 0.61(3) 1 calc R . P A 1
C24A C 0.4658(10) 0.2606(12) 0.8353(7) 0.047(2) Uani 0.61(3) 1 d . U P A 1
C25A C 0.4729(10) 0.1831(12) 0.7822(9) 0.037(2) Uani 0.61(3) 1 d . U P A 1
H25A H 0.4088 0.1672 0.7417 0.045 Uiso 0.61(3) 1 calc R . P A 1
C26A C 0.5761(3) 0.1306(3) 0.79066(18) 0.0381(7) Uani 1 1 d D . . . .
H26A H 0.5836 0.0803 0.7546 0.046 Uiso 0.61(3) 1 calc R . P A 1
H26B H 0.5739 0.0684 0.7594 0.046 Uiso 0.39(3) 1 calc R . P A 2
C27A C 0.3530(10) 0.3183(17) 0.8280(8) 0.081(4) Uani 0.61(3) 1 d . U P A 1
H27A H 0.3257 0.2940 0.8674 0.121 Uiso 0.61(3) 1 calc GR . P A 1
H27B H 0.2975 0.2968 0.7821 0.121 Uiso 0.61(3) 1 calc GR . P A 1
H27C H 0.3631 0.4011 0.8298 0.121 Uiso 0.61(3) 1 calc GR . P A 1
Cl1 Cl 0.28706(5) 0.30850(7) 0.03994(4) 0.03334(16) Uani 1 1 d . . . . .
Cl2 Cl 0.64915(7) 0.04269(7) 0.04088(5) 0.04050(19) Uani 1 1 d . . . . .
S1 S 1.05742(5) 0.35589(6) 0.35673(3) 0.02148(13) Uani 1 1 d . . . . .
O1 O 0.7027(2) 0.5030(3) 0.06069(13) 0.0528(7) Uani 1 1 d . . . . .
O2 O 0.88774(18) 0.4593(2) 0.07989(11) 0.0376(5) Uani 1 1 d . . . . .
O3 O 1.08117(16) 0.40903(18) 0.42689(10) 0.0291(4) Uani 1 1 d . . . . .
O4 O 1.13991(15) 0.35843(18) 0.31790(10) 0.0268(4) Uani 1 1 d . . . . .
N1 N 0.94060(17) 0.4218(2) 0.30086(12) 0.0209(4) Uani 1 1 d . . . . .
N2 N 0.84671(17) 0.42714(19) 0.32954(12) 0.0213(4) Uani 1 1 d . . . . .
C1 C 0.7430(2) 0.3693(2) 0.28019(13) 0.0206(5) Uani 1 1 d . . . . .
H1 H 0.7612 0.2867 0.2779 0.025 Uiso 1 1 calc R . . . .
C2 C 0.7067(2) 0.4188(2) 0.20048(14) 0.0209(5) Uani 1 1 d . . . . .
H2 H 0.6670 0.4932 0.1995 0.025 Uiso 1 1 calc R . . . .
C3 C 0.8136(2) 0.4393(2) 0.17816(14) 0.0216(5) Uani 1 1 d . . . . .
C4 C 0.9207(2) 0.4317(2) 0.22548(14) 0.0218(5) Uani 1 1 d . . . . .
H4 H 0.9835 0.4329 0.2078 0.026 Uiso 1 1 calc R . . . .
C5 C 0.8252(2) 0.5502(2) 0.34321(15) 0.0249(5) Uani 1 1 d . . . . .
H5A H 0.7925 0.5908 0.2971 0.030 Uiso 1 1 calc R . . . .
H5B H 0.8972 0.5880 0.3702 0.030 Uiso 1 1 calc R . . . .
C6 C 0.7412(2) 0.5539(3) 0.38737(15) 0.0278(6) Uani 1 1 d . . . . .
H6A H 0.7825 0.5341 0.4379 0.033 Uiso 1 1 calc R . . . .
H6B H 0.7120 0.6325 0.3866 0.033 Uiso 1 1 calc R . . . .
C7 C 0.6403(2) 0.4715(2) 0.35859(14) 0.0234(5) Uani 1 1 d . . . . .
C8 C 0.5431(2) 0.4829(3) 0.38223(15) 0.0296(6) Uani 1 1 d . . . . .
H8 H 0.5389 0.5450 0.4122 0.036 Uiso 1 1 calc R . . . .
C9 C 0.4536(2) 0.4036(3) 0.36188(16) 0.0326(7) Uani 1 1 d . . . . .
H9 H 0.3887 0.4136 0.3769 0.039 Uiso 1 1 calc R . . . .
C10 C 0.4611(2) 0.3089(3) 0.31872(16) 0.0330(6) Uani 1 1 d . . . . .
H10 H 0.4025 0.2535 0.3063 0.040 Uiso 1 1 calc R . . . .
C11 C 0.5559(2) 0.2970(3) 0.29420(15) 0.0279(6) Uani 1 1 d . . . . .
H11 H 0.5602 0.2338 0.2650 0.033 Uiso 1 1 calc R . . . .
C12 C 0.6448(2) 0.3787(2) 0.31271(14) 0.0229(5) Uani 1 1 d . . . . .
C13 C 0.6251(2) 0.3356(2) 0.14741(14) 0.0220(5) Uani 1 1 d . . . . .
C14 C 0.5067(2) 0.3581(2) 0.12109(14) 0.0237(5) Uani 1 1 d . . . . .
H14 H 0.4763 0.4244 0.1358 0.028 Uiso 1 1 calc R . . . .
C15 C 0.4349(2) 0.2803(2) 0.07267(15) 0.0239(5) Uani 1 1 d . . . . .
C16 C 0.4758(2) 0.1820(3) 0.04793(16) 0.0294(6) Uani 1 1 d . . . . .
H16 H 0.4263 0.1311 0.0151 0.035 Uiso 1 1 calc R . . . .
C17 C 0.5939(2) 0.1623(3) 0.07422(16) 0.0287(6) Uani 1 1 d . . . . .
C18 C 0.6682(2) 0.2361(2) 0.12390(15) 0.0257(6) Uani 1 1 d . . . . .
H18 H 0.7468 0.2194 0.1416 0.031 Uiso 1 1 calc R . . . .
C19 C 0.7939(2) 0.4709(3) 0.10083(15) 0.0274(6) Uani 1 1 d . . . . .
C20 C 0.8742(3) 0.4901(4) 0.00465(17) 0.0481(9) Uani 1 1 d . . . . .
H20D H 0.8160 0.4417 -0.0277 0.072 Uiso 1 1 calc GR . . . .
H20E H 0.9464 0.4789 -0.0048 0.072 Uiso 1 1 calc GR . . . .
H20F H 0.8514 0.5702 -0.0035 0.072 Uiso 1 1 calc GR . . . .
C21 C 1.0112(2) 0.2117(2) 0.36266(14) 0.0223(5) Uani 1 1 d . . . . .
C22 C 1.0127(3) 0.1674(3) 0.43001(16) 0.0298(6) Uani 1 1 d . . . . .
H22 H 1.0369 0.2134 0.4719 0.036 Uiso 1 1 calc R . . . .
C23 C 0.9775(3) 0.0532(3) 0.43404(16) 0.0330(6) Uani 1 1 d . . . . .
H23 H 0.9790 0.0226 0.4791 0.040 Uiso 1 1 calc R . . . .
C24 C 0.9401(2) -0.0157(3) 0.37192(16) 0.0281(6) Uani 1 1 d . . . . .
C25 C 0.9378(2) 0.0320(2) 0.30487(16) 0.0267(6) Uani 1 1 d . . . . .
H25 H 0.9112 -0.0129 0.2627 0.032 Uiso 1 1 calc R . . . .
C26 C 0.9745(2) 0.1453(2) 0.29969(15) 0.0242(5) Uani 1 1 d . . . . .
H26 H 0.9743 0.1756 0.2548 0.029 Uiso 1 1 calc R . . . .
C27 C 0.9070(3) -0.1412(3) 0.3776(2) 0.0393(7) Uani 1 1 d . . . . .
H27G H 0.9736 -0.1899 0.3844 0.059 Uiso 1 1 calc GR . . . .
H27H H 0.8477 -0.1634 0.3334 0.059 Uiso 1 1 calc GR . . . .
H27I H 0.8787 -0.1500 0.4186 0.059 Uiso 1 1 calc GR . . . .
C25B C 0.4835(16) 0.2100(16) 0.7782(13) 0.042(4) Uani 0.39(3) 1 d D U P A 2
H25B H 0.4239 0.2029 0.7341 0.051 Uiso 0.39(3) 1 calc R . P A 2
C24B C 0.4728(17) 0.298(2) 0.8256(10) 0.051(4) Uani 0.39(3) 1 d D U P A 2
C23B C 0.5715(14) 0.3120(17) 0.8864(11) 0.048(4) Uani 0.39(3) 1 d D U P A 2
H23B H 0.5758 0.3759 0.9168 0.058 Uiso 0.39(3) 1 calc R . P A 2
C27B C 0.3646(18) 0.379(3) 0.8049(13) 0.086(7) Uani 0.39(3) 1 d . U P A 2
H27D H 0.3538 0.4130 0.7576 0.130 Uiso 0.39(3) 1 d R . P A 2
H27E H 0.3758 0.4397 0.8408 0.130 Uiso 0.39(3) 1 d R . P A 2
H27F H 0.2975 0.3344 0.8037 0.130 Uiso 0.39(3) 1 d R . P A 2

loop_
_atom_site_aniso_label
_atom_site_aniso_U_11
_atom_site_aniso_U_22
_atom_site_aniso_U_33
_atom_site_aniso_U_23
_atom_site_aniso_U_13
_atom_site_aniso_U_12
Cl1A 0.0432(4) 0.0244(3) 0.0287(3) 0.0074(3) 0.0109(3) 0.0063(3)
Cl2A 0.0198(3) 0.0491(5) 0.0638(5) 0.0000(4) 0.0104(3) -0.0006(3)
S1A 0.0574(5) 0.0236(3) 0.0267(4) 0.0073(3) 0.0155(3) 0.0010(3)
O1A 0.0445(12) 0.0330(12) 0.0271(11) -0.0039(9) 0.0058(9) -0.0121(10)
O2A 0.0324(10) 0.0317(10) 0.0204(9) 0.0009(8) 0.0097(8) -0.0044(8)
O3A 0.0618(15) 0.0469(14) 0.0252(11) 0.0114(11) 0.0094(11) 0.0074(12)
O4A 0.098(2) 0.0202(11) 0.0453(14) 0.0054(10) 0.0310(14) -0.0040(12)
N1A 0.0368(13) 0.0208(11) 0.0213(11) 0.0032(9) 0.0078(10) 0.0024(9)
N2A 0.0269(11) 0.0203(11) 0.0233(11) 0.0029(9) 0.0047(9) 0.0033(9)
C1A 0.0196(11) 0.0217(12) 0.0206(12) 0.0016(11) 0.0040(10) 0.0015(10)
C2A 0.0179(11) 0.0207(12) 0.0222(12) 0.0033(10) 0.0062(10) 0.0004(9)
C3A 0.0216(12) 0.0222(13) 0.0211(13) 0.0018(11) 0.0067(10) 0.0017(10)
C4A 0.0292(14) 0.0217(13) 0.0255(14) -0.0013(11) 0.0099(11) 0.0022(10)
C5A 0.0248(13) 0.0339(16) 0.0276(14) 0.0038(12) 0.0044(11) 0.0062(11)
C6A 0.0216(13) 0.0420(17) 0.0275(15) 0.0003(13) 0.0011(11) 0.0029(12)
C7A 0.0272(13) 0.0299(14) 0.0177(12) 0.0008(11) 0.0069(10) -0.0017(11)
C8A 0.0326(15) 0.0389(17) 0.0194(13) -0.0019(12) 0.0070(11) -0.0098(12)
C9A 0.0504(18) 0.0286(15) 0.0240(14) -0.0063(12) 0.0168(13) -0.0086(13)
C10A 0.0462(17) 0.0256(15) 0.0273(15) -0.0006(12) 0.0120(13) 0.0029(13)
C11A 0.0313(14) 0.0256(13) 0.0261(14) -0.0003(12) 0.0079(11) 0.0020(11)
C12A 0.0259(13) 0.0228(13) 0.0185(12) 0.0011(10) 0.0084(10) -0.0005(10)
C13A 0.0201(11) 0.0215(12) 0.0187(12) -0.0012(10) 0.0027(10) -0.0001(10)
C14A 0.0200(12) 0.0235(13) 0.0204(13) 0.0001(10) 0.0047(10) 0.0002(10)
C15A 0.0322(14) 0.0227(13) 0.0188(12) 0.0012(11) 0.0062(11) 0.0026(11)
C16A 0.0241(13) 0.0312(15) 0.0255(14) -0.0011(12) 0.0017(11) 0.0079(11)
C17A 0.0203(12) 0.0319(15) 0.0317(15) -0.0041(12) 0.0054(11) 0.0005(11)
C18A 0.0236(12) 0.0229(13) 0.0262(14) 0.0006(11) 0.0053(11) -0.0031(10)
C19A 0.0215(12) 0.0225(13) 0.0235(13) 0.0011(11) 0.0060(10) 0.0017(10)
C20A 0.0452(18) 0.0443(18) 0.0215(14) 0.0000(13) 0.0128(13) -0.0051(14)
C21A 0.0441(17) 0.0294(15) 0.0267(14) 0.0010(12) 0.0137(13) -0.0110(13)
C22A 0.0432(18) 0.052(2) 0.0306(16) -0.0115(15) 0.0113(14) -0.0081(16)
C23A 0.043(4) 0.059(6) 0.040(5) -0.013(4) 0.021(3) -0.004(4)
C24A 0.038(4) 0.052(5) 0.050(4) -0.011(4) 0.014(3) -0.003(4)
C25A 0.029(3) 0.042(5) 0.043(4) -0.009(4) 0.014(3) -0.018(4)
C26A 0.0463(18) 0.0371(17) 0.0333(17) -0.0084(14) 0.0158(14) -0.0189(14)
C27A 0.050(5) 0.109(10) 0.072(7) -0.023(7) 0.006(4) 0.022(6)
Cl1 0.0198(3) 0.0399(4) 0.0373(4) 0.0033(3) 0.0047(3) 0.0000(3)
Cl2 0.0400(4) 0.0325(4) 0.0436(4) -0.0148(3) 0.0053(3) 0.0071(3)
S1 0.0195(3) 0.0238(3) 0.0201(3) -0.0003(3) 0.0046(2) 0.0001(2)
O1 0.0342(12) 0.083(2) 0.0401(13) 0.0354(14) 0.0098(10) 0.0174(12)
O2 0.0321(11) 0.0604(15) 0.0227(10) 0.0124(10) 0.0121(9) 0.0062(10)
O3 0.0293(10) 0.0333(11) 0.0214(10) -0.0041(8) 0.0030(8) -0.0005(8)
O4 0.0202(8) 0.0322(10) 0.0282(10) 0.0044(9) 0.0081(7) 0.0015(8)
N1 0.0190(10) 0.0248(11) 0.0192(10) 0.0007(9) 0.0065(8) 0.0019(8)
N2 0.0201(10) 0.0227(11) 0.0214(11) -0.0034(9) 0.0070(8) 0.0003(9)
C1 0.0228(12) 0.0184(12) 0.0200(12) -0.0019(10) 0.0058(10) -0.0004(10)
C2 0.0201(11) 0.0211(12) 0.0210(12) 0.0008(10) 0.0056(10) 0.0012(10)
C3 0.0241(12) 0.0200(13) 0.0214(13) 0.0024(10) 0.0081(10) 0.0008(10)
C4 0.0249(12) 0.0190(12) 0.0230(13) 0.0024(10) 0.0100(10) 0.0013(10)
C5 0.0243(13) 0.0208(13) 0.0292(14) -0.0047(11) 0.0078(11) -0.0026(10)
C6 0.0287(13) 0.0283(14) 0.0266(14) -0.0067(12) 0.0092(11) 0.0002(11)
C7 0.0225(12) 0.0279(13) 0.0188(12) 0.0011(11) 0.0049(10) 0.0013(10)
C8 0.0303(14) 0.0354(16) 0.0254(14) -0.0003(12) 0.0120(12) 0.0037(12)
C9 0.0263(14) 0.0462(18) 0.0291(15) 0.0108(13) 0.0141(12) 0.0051(12)
C10 0.0272(14) 0.0417(17) 0.0297(15) 0.0094(14) 0.0084(12) -0.0080(13)
C11 0.0307(14) 0.0299(15) 0.0229(13) 0.0007(12) 0.0082(11) -0.0048(12)
C12 0.0224(12) 0.0252(14) 0.0205(12) 0.0040(11) 0.0060(10) -0.0002(10)
C13 0.0244(12) 0.0225(13) 0.0183(12) 0.0007(10) 0.0056(10) 0.0009(10)
C14 0.0250(12) 0.0252(13) 0.0217(12) 0.0010(11) 0.0083(10) 0.0020(11)
C15 0.0200(12) 0.0288(14) 0.0212(13) 0.0054(11) 0.0040(10) 0.0005(10)
C16 0.0294(14) 0.0278(15) 0.0260(14) -0.0026(12) 0.0015(11) -0.0024(11)
C17 0.0302(14) 0.0258(14) 0.0281(14) -0.0036(12) 0.0065(12) 0.0034(11)
C18 0.0231(12) 0.0280(14) 0.0237(13) -0.0011(11) 0.0042(10) 0.0039(11)
C19 0.0281(14) 0.0266(14) 0.0276(14) 0.0064(12) 0.0088(12) 0.0003(11)
C20 0.047(2) 0.075(3) 0.0251(16) 0.0131(17) 0.0154(14) -0.0037(18)
C21 0.0217(12) 0.0243(13) 0.0216(12) 0.0022(11) 0.0078(10) 0.0040(10)
C22 0.0357(15) 0.0339(15) 0.0212(13) -0.0007(12) 0.0107(12) -0.0011(12)
C23 0.0368(15) 0.0369(17) 0.0269(14) 0.0097(13) 0.0121(12) -0.0005(13)
C24 0.0216(13) 0.0280(14) 0.0349(15) 0.0050(12) 0.0091(11) 0.0010(11)
C25 0.0262(13) 0.0254(13) 0.0281(14) -0.0025(12) 0.0082(11) 0.0015(11)
C26 0.0277(13) 0.0239(13) 0.0205(13) 0.0046(11) 0.0070(11) 0.0037(11)
C27 0.0334(15) 0.0313(15) 0.054(2) 0.0098(16) 0.0148(14) -0.0008(13)
C25B 0.036(6) 0.062(9) 0.030(5) -0.010(6) 0.013(4) -0.037(6)
C24B 0.043(5) 0.067(8) 0.046(6) -0.012(6) 0.018(5) -0.003(6)
C23B 0.049(6) 0.064(8) 0.036(6) -0.014(6) 0.021(5) -0.012(6)
C27B 0.065(8) 0.121(16) 0.075(11) -0.018(10) 0.024(7) 0.040(10)

loop_
_atom_type_symbol
_atom_type_description
_atom_type_scat_dispersion_real
_atom_type_scat_dispersion_imag
_atom_type_scat_source
C C 0.0033 0.0016 'International Tables Vol C Tables 4.2.6.8 and 6.1.1.4'
H H 0.0000 0.0000 'International Tables Vol C Tables 4.2.6.8 and 6.1.1.4'
Cl Cl 0.1484 0.1585 'International Tables Vol C Tables 4.2.6.8 and 6.1.1.4'
N N 0.0061 0.0033 'International Tables Vol C Tables 4.2.6.8 and 6.1.1.4'
O O 0.0106 0.0060 'International Tables Vol C Tables 4.2.6.8 and 6.1.1.4'
S S 0.1246 0.1234 'International Tables Vol C Tables 4.2.6.8 and 6.1.1.4'

loop_
_geom_angle_atom_site_label_1
_geom_angle_atom_site_label_2
_geom_angle_atom_site_label_3
_geom_angle
O3A S1A O4A 121.29(16)
O3A S1A N1A 107.52(14)
O3A S1A C21A 108.87(15)
O4A S1A N1A 103.87(13)
O4A S1A C21A 110.04(16)
N1A S1A C21A 103.73(13)
C19A O2A C20A 115.7(2)
N2A N1A S1A 112.91(18)
C4A N1A S1A 118.6(2)
C4A N1A N2A 119.0(2)
N1A N2A C1A 112.5(2)
N1A N2A C5A 109.8(2)
C1A N2A C5A 112.9(2)
N2A C1A C2A 112.7(2)
N2A C1A C12A 109.2(2)
C12A C1A C2A 112.4(2)
C3A C2A C1A 108.7(2)
C3A C2A C13A 110.5(2)
C13A C2A C1A 110.0(2)
C4A C3A C2A 123.0(2)
C4A C3A C19A 117.6(2)
C19A C3A C2A 119.3(2)
C3A C4A N1A 122.2(3)
N2A C5A C6A 107.9(2)
C7A C6A C5A 113.7(2)
C8A C7A C6A 120.0(3)
C8A C7A C12A 119.2(3)
C12A C7A C6A 120.6(2)
C9A C8A C7A 121.1(3)
C8A C9A C10A 120.0(3)
C9A C10A C11A 119.4(3)
C10A C11A C12A 121.4(3)
C7A C12A C1A 121.3(2)
C11A C12A C1A 119.8(2)
C11A C12A C7A 118.9(3)
C14A C13A C2A 120.7(2)
C18A C13A C2A 119.7(2)
C18A C13A C14A 119.6(2)
C15A C14A C13A 119.3(2)
C14A C15A Cl1A 119.2(2)
C16A C15A Cl1A 118.5(2)
C16A C15A C14A 122.3(3)
C17A C16A C15A 117.2(2)
C16A C17A Cl2A 118.5(2)
C16A C17A C18A 122.5(2)
C18A C17A Cl2A 119.0(2)
C17A C18A C13A 119.1(2)
O1A C19A O2A 123.5(2)
O1A C19A C3A 125.7(2)
O2A C19A C3A 110.9(2)
C22A C21A S1A 120.8(3)
C22A C21A C26A 120.1(3)
C26A C21A S1A 118.8(2)
C21A C22A C23B 119.8(9)
C23A C22A C21A 119.3(6)
C22A C23A C24A 118.4(11)
C23A C24A C27A 118.2(10)
C25A C24A C23A 122.6(12)
C25A C24A C27A 119.2(10)
C26A C25A C24A 118.0(12)
C21A C26A C25B 116.1(10)
C25A C26A C21A 121.1(7)
O3 S1 O4 121.30(12)
O3 S1 N1 107.00(12)
O3 S1 C21 108.37(12)
O4 S1 N1 104.56(11)
O4 S1 C21 110.10(12)
N1 S1 C21 104.07(12)
C19 O2 C20 116.0(2)
N2 N1 S1 113.41(16)
C4 N1 S1 122.60(17)
C4 N1 N2 120.1(2)
N1 N2 C1 111.19(18)
N1 N2 C5 108.71(19)
C1 N2 C5 112.4(2)
N2 C1 C2 112.8(2)
N2 C1 C12 109.2(2)
C12 C1 C2 111.2(2)
C3 C2 C1 109.4(2)
C3 C2 C13 110.3(2)
C13 C2 C1 110.7(2)
C4 C3 C2 122.6(2)
C4 C3 C19 121.1(2)
C19 C3 C2 116.3(2)
C3 C4 N1 121.7(2)
N2 C5 C6 108.3(2)
C7 C6 C5 113.0(2)
C8 C7 C6 119.7(2)
C12 C7 C6 121.4(2)
C12 C7 C8 118.8(3)
C9 C8 C7 121.3(3)
C8 C9 C10 119.5(2)
C11 C10 C9 120.0(3)
C10 C11 C12 120.7(3)
C7 C12 C1 120.5(2)
C11 C12 C1 119.8(2)
C11 C12 C7 119.6(2)
C14 C13 C2 120.7(2)
C18 C13 C2 120.1(2)
C18 C13 C14 119.2(2)
C15 C14 C13 119.1(2)
C14 C15 Cl1 119.1(2)
C16 C15 Cl1 118.2(2)
C16 C15 C14 122.7(2)
C15 C16 C17 117.1(3)
C16 C17 Cl2 118.2(2)
C18 C17 Cl2 119.7(2)
C18 C17 C16 122.1(3)
C17 C18 C13 119.9(2)
O1 C19 O2 123.2(3)
O1 C19 C3 123.5(3)
O2 C19 C3 113.4(2)
C22 C21 S1 119.6(2)
C26 C21 S1 119.0(2)
C26 C21 C22 121.4(3)
C21 C22 C23 119.0(3)
C24 C23 C22 121.0(3)
C23 C24 C25 118.6(3)
C23 C24 C27 120.4(3)
C25 C24 C27 121.0(3)
C26 C25 C24 121.5(3)
C21 C26 C25 118.5(3)
C24B C25B C26A 126.3(18)
C25B C24B C23B 113.3(19)
C25B C24B C27B 120.8(15)
C23B C24B C27B 125.6(15)
C24B C23B C22A 122.8(17)

loop_
_geom_bond_atom_site_label_1
_geom_bond_atom_site_label_2
_geom_bond_distance
Cl1A C15A 1.741(3)
Cl2A C17A 1.741(3)
S1A O3A 1.418(2)
S1A O4A 1.427(2)
S1A N1A 1.679(2)
S1A C21A 1.744(3)
O1A C19A 1.208(3)
O2A C19A 1.346(3)
O2A C20A 1.446(3)
N1A N2A 1.423(3)
N1A C4A 1.402(4)
N2A C1A 1.472(3)
N2A C5A 1.476(3)
C1A C2A 1.560(3)
C1A C12A 1.510(4)
C2A C3A 1.512(4)
C2A C13A 1.516(3)
C3A C4A 1.331(4)
C3A C19A 1.483(4)
C5A C6A 1.509(4)
C6A C7A 1.506(4)
C7A C8A 1.394(4)
C7A C12A 1.399(4)
C8A C9A 1.383(4)
C9A C10A 1.383(4)
C10A C11A 1.384(4)
C11A C12A 1.396(4)
C13A C14A 1.394(4)
C13A C18A 1.393(3)
C14A C15A 1.385(4)
C15A C16A 1.384(4)
C16A C17A 1.381(4)
C17A C18A 1.386(4)
C21A C22A 1.384(4)
C21A C26A 1.395(4)
C22A C23A 1.380(11)
C22A C23B 1.404(13)
C23A C24A 1.393(12)
C24A C25A 1.379(13)
C24A C27A 1.493(16)
C25A C26A 1.358(11)
C26A C25B 1.411(13)
Cl1 C15 1.740(3)
Cl2 C17 1.739(3)
S1 O3 1.425(2)
S1 O4 1.4284(18)
S1 N1 1.671(2)
S1 C21 1.766(3)
O1 C19 1.194(3)
O2 C19 1.333(3)
O2 C20 1.448(3)
N1 N2 1.419(3)
N1 C4 1.397(3)
N2 C1 1.478(3)
N2 C5 1.478(3)
C1 C2 1.563(3)
C1 C12 1.518(3)
C2 C3 1.513(3)
C2 C13 1.519(4)
C3 C4 1.338(4)
C3 C19 1.475(4)
C5 C6 1.522(4)
C6 C7 1.512(4)
C7 C8 1.401(4)
C7 C12 1.397(4)
C8 C9 1.380(4)
C9 C10 1.390(5)
C10 C11 1.384(4)
C11 C12 1.393(4)
C13 C14 1.395(4)
C13 C18 1.392(4)
C14 C15 1.385(4)
C15 C16 1.380(4)
C16 C17 1.385(4)
C17 C18 1.381(4)
C21 C22 1.386(4)
C21 C26 1.381(4)
C22 C23 1.391(4)
C23 C24 1.386(4)
C24 C25 1.393(4)
C24 C27 1.511(4)
C25 C26 1.390(4)
C25B C24B 1.397(13)
C24B C23B 1.399(13)
C24B C27B 1.56(3)

loop_
_geom_torsion_atom_site_label_1
_geom_torsion_atom_site_label_2
_geom_torsion_atom_site_label_3
_geom_torsion_atom_site_label_4
_geom_torsion
Cl1A C15A C16A C17A -179.3(2)
Cl2A C17A C18A C13A -178.4(2)
S1A N1A N2A C1A -111.8(2)
S1A N1A N2A C5A 121.6(2)
S1A N1A C4A C3A 142.2(2)
S1A C21A C22A C23A -176.7(8)
S1A C21A C22A C23B 162.6(11)
S1A C21A C26A C25A 179.1(8)
S1A C21A C26A C25B -165.4(11)
O3A S1A N1A N2A -46.5(2)
O3A S1A N1A C4A 167.4(2)
O3A S1A C21A C22A 16.4(3)
O3A S1A C21A C26A -168.6(2)
O4A S1A N1A N2A -176.2(2)
O4A S1A N1A C4A 37.7(2)
O4A S1A C21A C22A 151.5(3)
O4A S1A C21A C26A -33.4(3)
N1A S1A C21A C22A -97.9(3)
N1A S1A C21A C26A 77.2(3)
N1A N2A C1A C2A -54.7(3)
N1A N2A C1A C12A 179.6(2)
N1A N2A C5A C6A -166.0(2)
N2A N1A C4A C3A -1.8(4)
N2A C1A C2A C3A 42.6(3)
N2A C1A C2A C13A 163.7(2)
N2A C1A C12A C7A 23.6(3)
N2A C1A C12A C11A -156.0(2)
N2A C5A C6A C7A -44.9(3)
C1A N2A C5A C6A 67.6(3)
C1A C2A C3A C4A -11.7(3)
C1A C2A C3A C19A 165.3(2)
C1A C2A C13A C14A 111.1(3)
C1A C2A C13A C18A -66.3(3)
C2A C1A C12A C7A -102.3(3)
C2A C1A C12A C11A 78.1(3)
C2A C3A C4A N1A -9.2(4)
C2A C3A C19A O1A -145.6(3)
C2A C3A C19A O2A 34.1(3)
C2A C13A C14A C15A -177.6(2)
C2A C13A C18A C17A 177.0(2)
C3A C2A C13A C14A -128.9(2)
C3A C2A C13A C18A 53.7(3)
C4A N1A N2A C1A 34.1(3)
C4A N1A N2A C5A -92.5(3)
C4A C3A C19A O1A 31.5(4)
C4A C3A C19A O2A -148.8(2)
C5A N2A C1A C2A 70.2(3)
C5A N2A C1A C12A -55.5(3)
C5A C6A C7A C8A -167.8(3)
C5A C6A C7A C12A 16.5(4)
C6A C7A C8A C9A -175.4(3)
C6A C7A C12A C1A -5.4(4)
C6A C7A C12A C11A 174.1(2)
C7A C8A C9A C10A 0.2(4)
C8A C7A C12A C1A 178.8(2)
C8A C7A C12A C11A -1.6(4)
C8A C9A C10A C11A 0.3(4)
C9A C10A C11A C12A -1.6(4)
C10A C11A C12A C1A -178.2(2)
C10A C11A C12A C7A 2.2(4)
C12A C1A C2A C3A 166.6(2)
C12A C1A C2A C13A -72.3(3)
C12A C7A C8A C9A 0.5(4)
C13A C2A C3A C4A -132.4(2)
C13A C2A C3A C19A 44.5(3)
C13A C14A C15A Cl1A 179.9(2)
C13A C14A C15A C16A 0.2(4)
C14A C13A C18A C17A -0.4(4)
C14A C15A C16A C17A 0.3(4)
C15A C16A C17A Cl2A 178.4(2)
C15A C16A C17A C18A -0.9(4)
C16A C17A C18A C13A 1.0(4)
C18A C13A C14A C15A -0.2(4)
C19A C3A C4A N1A 173.8(2)
C20A O2A C19A O1A 6.1(4)
C20A O2A C19A C3A -173.6(2)
C21A S1A N1A N2A 68.7(2)
C21A S1A N1A C4A -77.4(2)
C21A C22A C23A C24A -7.4(13)
C21A C22A C23B C24B 12(2)
C21A C26A C25B C24B -7(2)
C22A C21A C26A C25A -5.9(9)
C22A C21A C26A C25B 9.7(12)
C22A C23A C24A C25A 4.2(16)
C22A C23A C24A C27A -178.4(9)
C23A C22A C23B C24B -81(4)
C23A C24A C25A C26A -1.7(16)
C24A C25A C26A C21A 2.5(13)
C24A C25A C26A C25B -72(6)
C25A C26A C25B C24B 106(7)
C26A C21A C22A C23A 8.3(9)
C26A C21A C22A C23B -12.4(12)
C26A C25B C24B C23B 7(3)
C26A C25B C24B C27B -179.3(17)
C27A C24A C25A C26A -179.1(10)
Cl1 C15 C16 C17 179.3(2)
Cl2 C17 C18 C13 176.2(2)
S1 N1 N2 C1 -121.60(19)
S1 N1 N2 C5 114.1(2)
S1 N1 C4 C3 152.4(2)
S1 C21 C22 C23 -179.2(2)
S1 C21 C26 C25 -179.7(2)
O3 S1 N1 N2 -50.8(2)
O3 S1 N1 C4 151.3(2)
O3 S1 C21 C22 -5.1(2)
O3 S1 C21 C26 175.0(2)
O4 S1 N1 N2 179.34(17)
O4 S1 N1 C4 21.5(2)
O4 S1 C21 C22 129.7(2)
O4 S1 C21 C26 -50.2(2)
N1 S1 C21 C22 -118.7(2)
N1 S1 C21 C26 61.4(2)
N1 N2 C1 C2 -55.1(3)
N1 N2 C1 C12 -179.3(2)
N1 N2 C5 C6 -169.1(2)
N2 N1 C4 C3 -4.0(4)
N2 C1 C2 C3 41.2(3)
N2 C1 C2 C13 162.93(19)
N2 C1 C12 C7 27.7(3)
N2 C1 C12 C11 -155.1(2)
N2 C5 C6 C7 -45.0(3)
C1 N2 C5 C6 67.4(3)
C1 C2 C3 C4 -9.2(3)
C1 C2 C3 C19 171.9(2)
C1 C2 C13 C14 103.2(3)
C1 C2 C13 C18 -77.4(3)
C2 C1 C12 C7 -97.3(3)
C2 C1 C12 C11 79.9(3)
C2 C3 C4 N1 -10.0(4)
C2 C3 C19 O1 15.5(4)
C2 C3 C19 O2 -164.1(2)
C2 C13 C14 C15 179.9(2)
C2 C13 C18 C17 -178.4(2)
C3 C2 C13 C14 -135.5(2)
C3 C2 C13 C18 43.9(3)
C4 N1 N2 C1 36.9(3)
C4 N1 N2 C5 -87.4(3)
C4 C3 C19 O1 -163.4(3)
C4 C3 C19 O2 17.1(4)
C5 N2 C1 C2 67.0(3)
C5 N2 C1 C12 -57.1(3)
C5 C6 C7 C8 -165.7(3)
C5 C6 C7 C12 18.9(4)
C6 C7 C8 C9 -174.6(3)
C6 C7 C12 C1 -10.2(4)
C6 C7 C12 C11 172.6(3)
C7 C8 C9 C10 1.8(4)
C8 C7 C12 C1 174.4(2)
C8 C7 C12 C11 -2.9(4)
C8 C9 C10 C11 -2.5(4)
C9 C10 C11 C12 0.5(4)
C10 C11 C12 C1 -175.0(3)
C10 C11 C12 C7 2.2(4)
C12 C1 C2 C3 164.2(2)
C12 C1 C2 C13 -74.0(3)
C12 C7 C8 C9 0.9(4)
C13 C2 C3 C4 -131.2(3)
C13 C2 C3 C19 50.0(3)
C13 C14 C15 Cl1 179.9(2)
C13 C14 C15 C16 -1.4(4)
C14 C13 C18 C17 1.0(4)
C14 C15 C16 C17 0.6(4)
C15 C16 C17 Cl2 -177.1(2)
C15 C16 C17 C18 1.0(4)
C16 C17 C18 C13 -1.8(4)
C18 C13 C14 C15 0.5(4)
C19 C3 C4 N1 168.8(2)
C20 O2 C19 O1 1.1(5)
C20 O2 C19 C3 -179.4(3)
C21 S1 N1 N2 63.80(19)
C21 S1 N1 C4 -94.0(2)
C21 C22 C23 C24 -0.7(4)
C22 C21 C26 C25 0.4(4)
C22 C23 C24 C25 -0.4(4)
C22 C23 C24 C27 177.3(3)
C23 C24 C25 C26 1.5(4)
C24 C25 C26 C21 -1.5(4)
C26 C21 C22 C23 0.7(4)
C27 C24 C25 C26 -176.2(3)
C25B C24B C23B C22A -9(2)
C23B C22A C23A C24A 89(5)
C27B C24B C23B C22A 177.4(15)
